data_4000543
loop_
_publ_author_name
'Chernaya, Victoria V.'
'Mitiaev, Alexander S.'
'Chizhov, Pavel S.'
'Dikarev, Evgeny V.'
'Shpanchenko, Roman V.'
'Antipov, Evgeny V.'
'Korolenko, Mikhail V.'
'Fabritchnyi, Pavel B.'

_publ_section_title
;
 Synthesis and Investigation of Tin(II) Pyrophosphate Sn~2~P~2~O~7~
;
_journal_coden_ASTM CMATEX
_journal_issue 2
_journal_name_full 'Chemistry of Materials'
_journal_page_first 284
_journal_page_last 290
_journal_paper_doi 10.1021/cm048463h
_journal_volume 17
_journal_year 2005
_chemical_formula_moiety 'Sn2 P2 O7'
_chemical_formula_structural 'Sn2 [P2 O7]'
_chemical_formula_sum 'O7 P2 Sn2'
_chemical_formula_weight 411.32
_chemical_melting_point 870
_chemical_name_common 'Tin(II) pyrophosphate'
_chemical_name_systematic 'Tin(II) pyrophosphate'
_space_group_IT_number 14
_symmetry_cell_setting monoclinic
_symmetry_space_group_name_Hall '-P 2yn'
_symmetry_space_group_name_H-M 'P 1 21/n 1'
_cell_angle_alpha 90.0
_cell_angle_beta 106.0340(32)
_cell_angle_gamma 90.0
_cell_formula_units_Z 2
_cell_length_a 7.1765(4)
_cell_length_b 9.2874(6)
_cell_length_c 5.2968(4)
_cell_measurement_temperature 773
_cell_volume 339.30(5)
_cod_original_sg_symbol_H-M 'P 21/n'
_cod_database_code 4000543

loop_
_symmetry_equiv_pos_site_id
_symmetry_equiv_pos_as_xyz
1 +x,+y,+z
2 -x+1/2,+y+1/2,-z+1/2
-1 -x,-y,-z
-2 +x+1/2,-y+1/2,+z+1/2

loop_
_atom_site_label
_atom_site_type_symbol
_atom_site_fract_x
_atom_site_fract_y
_atom_site_fract_z
_atom_site_occupancy
_atom_site_thermal_displace_type
_atom_site_U_iso_or_equiv
_atom_site_symmetry_multiplicity
Sn1 Sn 0.1539(8) 0.6215(5) 0.7945(10) 1.0 Uiso 0.025 4
P P 0.9083(29) 0.1125(20) 0.7757(34) 1.0 Uiso 0.025 4
O1 O 0.0 0.0 0.0 1.0 Uiso 0.025 2
O2 O 0.737(5) 0.0311(30) 0.650(6) 1.0 Uiso 0.025 4
O3 O 0.824(5) 0.1834(29) 0.965(6) 1.0 Uiso 0.025 4
O4 O 0.064(5) 0.1621(33) 0.699(6) 1.0 Uiso 0.025 4

loop_
_cod_changelog_entry_id
_cod_changelog_entry_author
_cod_changelog_entry_date
_cod_changelog_entry_text
1 'Vaitkus, Antanas' 2021-10-23T06:45:00+03:00 'Updated bibliographic information.'
